data_7238647
loop_
_publ_author_name
'Hu, Ying-Feng'
'Chen, Kai'
'Lin, Rui-Lian'
'Sun, Wen-Qi'
'Zhu, Jing'
'Liu, Jing-Xin'
'Xue, Sai-Feng'
'Zhu, Qian-Jiang'
'Tao, Zhu'

_publ_section_title
;
 Ionic radius-dependent self-assembly of closed/opened molecular capsules
 based on pentacyclopentanocucurbit[5]uril
;
_journal_issue 13
_journal_name_full 'RSC Advances'
_journal_page_first 5663
_journal_paper_doi 10.1039/c2ra20569f
_journal_volume 2
_journal_year 2012
_chemical_formula_sum 'C50 H90 Ba N22 O31'
_chemical_formula_weight 1632.78
_space_group_IT_number 61
_space_group_name_Hall '-P 2ac 2ab'
_space_group_name_H-M_alt 'P b c a'
_symmetry_cell_setting orthorhombic
_symmetry_space_group_name_H-M 'P b c a'
_atom_sites_solution_hydrogens geom
_atom_sites_solution_primary direct
_atom_sites_solution_secondary difmap
_audit_creation_method SHELXL-97
_cell_angle_alpha 90.00
_cell_angle_beta 90.00
_cell_angle_gamma 90.00
_cell_formula_units_Z 8
_cell_length_a 23.864(9)
_cell_length_b 18.914(7)
_cell_length_c 29.501(11)
_cell_measurement_temperature 223(2)
_cell_volume 13316(9)
_computing_cell_refinement 'Bruker SMART'
_computing_data_collection 'Bruker SMART'
_computing_data_reduction 'Bruker SAINT'
_computing_molecular_graphics 'Bruker SHELXTL'
_computing_publication_material 'Bruker SHELXTL'
_computing_structure_refinement 'SHELXL-97 (Sheldrick, 1997)'
_computing_structure_solution 'SHELXS-97 (Sheldrick, 1990)'
_diffrn_ambient_temperature 223(2)
_diffrn_measured_fraction_theta_full 0.974
_diffrn_measured_fraction_theta_max 0.974
_diffrn_measurement_device_type 'Bruker Smart Apex CCD area detector'
_diffrn_measurement_method 'phi and omega scans'
_diffrn_radiation_monochromator graphite
_diffrn_radiation_source 'fine-focus sealed tube'
_diffrn_radiation_type MoK\a
_diffrn_radiation_wavelength 0.71073
_diffrn_reflns_av_R_equivalents 0.1094
_diffrn_reflns_av_sigmaI/netI 0.0687
_diffrn_reflns_limit_h_max 28
_diffrn_reflns_limit_h_min -28
_diffrn_reflns_limit_k_max 23
_diffrn_reflns_limit_k_min -20
_diffrn_reflns_limit_l_max 36
_diffrn_reflns_limit_l_min -35
_diffrn_reflns_number 83274
_diffrn_reflns_theta_full 26.00
_diffrn_reflns_theta_max 26.00
_diffrn_reflns_theta_min 1.38
_diffrn_standards_decay_% none
_exptl_absorpt_coefficient_mu 0.704
_exptl_absorpt_correction_T_max 0.9079
_exptl_absorpt_correction_T_min 0.7958
_exptl_absorpt_correction_type multi-scan
_exptl_absorpt_process_details 'SADABS; Bruker, 2000'
_exptl_crystal_colour colorless
_exptl_crystal_density_diffrn 1.629
_exptl_crystal_density_meas ?
_exptl_crystal_density_method 'not measured'
_exptl_crystal_description block
_exptl_crystal_F_000 6784
_exptl_crystal_size_max 0.34
_exptl_crystal_size_mid 0.29
_exptl_crystal_size_min 0.14
_refine_diff_density_max 1.155
_refine_diff_density_min -0.895
_refine_diff_density_rms 0.115
_refine_ls_extinction_coef 0.00008(3)
_refine_ls_extinction_expression Fc^*^=kFc[1+0.001xFc^2^\l^3^/sin(2\q)]^-1/4^
_refine_ls_extinction_method SHELXL
_refine_ls_goodness_of_fit_ref 1.024
_refine_ls_hydrogen_treatment constr
_refine_ls_matrix_type full
_refine_ls_number_parameters 938
_refine_ls_number_reflns 12765
_refine_ls_number_restraints 0
_refine_ls_restrained_S_all 1.024
_refine_ls_R_factor_all 0.0858
_refine_ls_R_factor_gt 0.0561
_refine_ls_shift/su_max 0.009
_refine_ls_shift/su_mean 0.001
_refine_ls_structure_factor_coef Fsqd
_refine_ls_weighting_details 'calc w=1/[\s^2^(Fo^2^)+(0.0685P)^2^+22.3325P] where P=(Fo^2^+2Fc^2^)/3'
_refine_ls_weighting_scheme calc
_refine_ls_wR_factor_gt 0.1326
_refine_ls_wR_factor_ref 0.1489
_reflns_number_gt 9217
_reflns_number_total 12765
_reflns_threshold_expression >2sigma(I)
_cod_data_source_file c2ra20569f.txt
_cod_data_source_block kk
_cod_depositor_comments
;
The following automatic conversions were performed:

data item '_exptl_absorpt_correction_type' value 'multi scan' was
changed to 'multi-scan' in accordance with the
/home/saulius/struct/COD-crude-data/automatic-downloads/DataCite-retrospective/RSC/depositions/lib/dictionaries/cif_core.dic
dictionary named 'cif_core.dic' version 2.4.2 last updated on
2011-04-26.

data item '_exptl_crystal_density_meas' value 'not measured' was
changed to '?' -- the value is perceived as not measured.

Automatic conversion script
Id: cif_fix_values 6909 2019-04-08 15:41:33Z antanas 
;
_cod_original_cell_volume 13316(8)
_cod_original_sg_symbol_H-M Pbca
_cod_database_code 7238647

loop_
_symmetry_equiv_pos_as_xyz
'x, y, z'
'-x+1/2, -y, z+1/2'
'x+1/2, -y+1/2, -z'
'-x, y+1/2, -z+1/2'
'-x, -y, -z'
'x-1/2, y, -z-1/2'
'-x-1/2, y-1/2, z'
'x, -y-1/2, z-1/2'

loop_
_atom_site_label
_atom_site_type_symbol
_atom_site_fract_x
_atom_site_fract_y
_atom_site_fract_z
_atom_site_U_iso_or_equiv
_atom_site_adp_type
_atom_site_occupancy
_atom_site_symmetry_multiplicity
_atom_site_calc_flag
_atom_site_refinement_flags
Ba1 Ba 0.733735(11) 0.295069(12) 0.670792(8) 0.02067(10) Uani 1 1 d .
O1 O 0.81180(13) 0.27157(15) 0.59991(10) 0.0256(7) Uani 1 1 d .
O2 O 0.68688(13) 0.21963(15) 0.59965(10) 0.0262(7) Uani 1 1 d .
O3 O 0.64819(13) 0.21001(14) 0.70131(10) 0.0246(7) Uani 1 1 d .
O4 O 0.74767(14) 0.25844(16) 0.76026(10) 0.0276(7) Uani 1 1 d .
O5 O 0.84886(13) 0.29660(15) 0.69759(10) 0.0260(7) Uani 1 1 d .
O6 O 0.76330(13) -0.08919(15) 0.60907(10) 0.0249(7) Uani 1 1 d .
O7 O 0.73205(12) -0.08236(15) 0.70731(10) 0.0237(7) Uani 1 1 d .
O8 O 0.83496(14) -0.04376(15) 0.77683(11) 0.0298(7) Uani 1 1 d .
O9 O 0.93497(14) -0.00035(15) 0.71056(10) 0.0297(8) Uani 1 1 d .
O10 O 0.89482(14) -0.02732(16) 0.61111(11) 0.0323(8) Uani 1 1 d .
O11 O 1.0460(2) 0.3274(3) 0.5948(2) 0.0869(17) Uani 1 1 d .
O12 O 0.9816(2) 0.4065(2) 0.59051(17) 0.0731(14) Uani 1 1 d .
O13 O 1.0617(2) 0.4329(3) 0.6175(2) 0.0912(17) Uani 1 1 d .
O14 O 1.1373(2) 0.0720(3) 0.54436(16) 0.097(2) Uani 1 1 d .
O15 O 1.09803(19) 0.1246(3) 0.59947(16) 0.0761(15) Uani 1 1 d .
O16 O 1.1072(3) 0.0146(3) 0.6021(2) 0.108(2) Uani 1 1 d .
N1 N 0.89538(15) 0.22280(18) 0.74665(12) 0.0222(8) Uani 1 1 d .
N2 N 0.81646(16) 0.19163(18) 0.79446(12) 0.0226(8) Uani 1 1 d .
N3 N 0.72873(15) 0.15135(18) 0.79374(12) 0.0233(8) Uani 1 1 d .
N4 N 0.64600(15) 0.11631(17) 0.75106(11) 0.0195(8) Uani 1 1 d .
N5 N 0.62232(16) 0.09805(17) 0.67909(11) 0.0204(8) Uani 1 1 d .
N6 N 0.65476(16) 0.10469(18) 0.60137(12) 0.0225(8) Uani 1 1 d .
N7 N 0.72698(16) 0.13105(18) 0.55712(12) 0.0227(8) Uani 1 1 d .
N8 N 0.82324(16) 0.17304(18) 0.55480(12) 0.0236(8) Uani 1 1 d .
N9 N 0.89371(16) 0.20646(17) 0.59911(12) 0.0225(8) Uani 1 1 d .
N10 N 0.92503(16) 0.23061(19) 0.67569(11) 0.0218(8) Uani 1 1 d .
N11 N 0.85184(15) 0.07092(18) 0.79990(12) 0.0219(8) Uani 1 1 d .
N12 N 0.93096(16) 0.10201(18) 0.75218(12) 0.0231(8) Uani 1 1 d .
N13 N 0.95674(16) 0.10761(19) 0.68007(12) 0.0237(8) Uani 1 1 d .
N14 N 0.92845(16) 0.08604(18) 0.60223(12) 0.0243(8) Uani 1 1 d .
N15 N 0.85581(16) 0.05123(18) 0.56080(12) 0.0227(8) Uani 1 1 d .
N16 N 0.75945(16) 0.00968(18) 0.56301(12) 0.0214(8) Uani 1 1 d .
N17 N 0.68473(15) -0.01835(18) 0.60454(11) 0.0199(8) Uani 1 1 d .
N18 N 0.65327(16) -0.02401(18) 0.68279(11) 0.0224(8) Uani 1 1 d .
N19 N 0.68578(15) -0.00249(18) 0.75186(11) 0.0202(8) Uani 1 1 d .
N20 N 0.76388(15) 0.03093(18) 0.79974(12) 0.0212(8) Uani 1 1 d .
N21 N 1.0302(2) 0.3886(3) 0.60048(19) 0.0559(14) Uani 1 1 d .
N22 N 1.1146(2) 0.0709(3) 0.58040(19) 0.0591(14) Uani 1 1 d .
O1W O 0.64136(16) 0.37290(18) 0.69834(14) 0.0464(10) Uani 1 1 d .
O2W O 0.7739(2) 0.1542(2) 0.67591(16) 0.0675(14) Uani 1 1 d .
O3W O 0.81287(17) 0.02431(18) 0.67857(13) 0.0451(10) Uani 1 1 d .
O4W O 0.6125(3) 0.2665(3) 0.4623(2) 0.107(2) Uani 1 1 d .
O5W O 0.7534(3) 0.1727(5) 0.4056(3) 0.140(3) Uani 1 1 d .
O6W O 0.9547(3) -0.1462(3) 0.6232(2) 0.105(2) Uani 1 1 d .
O7W O 0.9402(2) 0.2929(2) 0.87598(16) 0.0690(13) Uani 1 1 d .
O8W O 1.1486(2) -0.1157(3) 0.62624(16) 0.0906(17) Uani 1 1 d .
O9W O 0.8391(2) -0.1549(3) 0.84687(19) 0.0942(18) Uani 1 1 d .
O10W O 0.9204(2) 0.3387(3) 0.51882(18) 0.0881(16) Uani 1 1 d .
O11W O 0.9782(2) 0.2971(3) 0.44314(17) 0.0805(15) Uani 1 1 d .
O12W O 0.7364(2) 0.2899(3) 0.45635(19) 0.0844(17) Uani 1 1 d .
O13W O 0.5877(2) 0.2668(3) 0.55189(19) 0.0851(16) Uani 1 1 d .
O15W O 0.6943(2) -0.1411(2) 0.51783(13) 0.0577(12) Uani 1 1 d .
O14W O 0.48209(17) 0.0775(2) 0.60941(14) 0.0574(11) Uani 1 1 d .
C1 C 0.64049(18) 0.1475(2) 0.70951(14) 0.0197(9) Uani 1 1 d .
C2 C 0.68948(19) 0.1573(2) 0.58753(14) 0.0222(10) Uani 1 1 d .
C3 C 0.84022(19) 0.2212(2) 0.58645(14) 0.0221(10) Uani 1 1 d .
C4 C 0.88557(19) 0.2538(2) 0.70564(14) 0.0208(9) Uani 1 1 d .
C5 C 0.76320(19) 0.2058(2) 0.78055(14) 0.0215(10) Uani 1 1 d .
C6 C 0.63447(18) 0.0405(2) 0.74975(14) 0.0202(9) Uani 1 1 d .
C7 C 0.61407(19) 0.0291(2) 0.69966(14) 0.0209(9) Uani 1 1 d .
C8 C 0.66402(19) 0.0391(2) 0.57610(14) 0.0207(9) Uani 1 1 d .
C9 C 0.71614(19) 0.0573(2) 0.54584(14) 0.0224(10) Uani 1 1 d .
C10 C 0.86676(19) 0.1223(2) 0.54347(14) 0.0234(10) Uani 1 1 d .
C11 C 0.91794(19) 0.1477(2) 0.57372(14) 0.0227(10) Uani 1 1 d .
C12 C 0.96484(19) 0.1805(2) 0.69566(14) 0.0228(10) Uani 1 1 d .
C13 C 0.94460(18) 0.1767(2) 0.74662(14) 0.0204(9) Uani 1 1 d .
C14 C 0.82048(19) 0.1280(2) 0.82198(14) 0.0206(9) Uani 1 1 d .
C15 C 0.75880(19) 0.0996(2) 0.82152(14) 0.0203(9) Uani 1 1 d .
C16 C 0.8184(2) 0.0138(2) 0.79019(14) 0.0237(10) Uani 1 1 d .
C17 C 0.69389(18) -0.0402(2) 0.71323(14) 0.0195(9) Uani 1 1 d .
C18 C 0.73862(18) -0.0377(2) 0.59395(14) 0.0206(10) Uani 1 1 d .
C19 C 0.8933(2) 0.0314(2) 0.59330(15) 0.0248(10) Uani 1 1 d .
C20 C 0.93947(19) 0.0631(2) 0.71394(15) 0.0230(10) Uani 1 1 d .
C21 C 0.9367(2) 0.0831(3) 0.48479(17) 0.0397(13) Uani 1 1 d .
H21A H 0.9464 0.0875 0.4526 0.048 Uiso 1 1 calc R
H21B H 0.9310 0.0328 0.4912 0.048 Uiso 1 1 calc R
C22 C 0.9859(2) 0.1102(3) 0.51345(18) 0.0411(13) Uani 1 1 d .
H22A H 1.0017 0.0707 0.5308 0.049 Uiso 1 1 calc R
H22B H 1.0153 0.1282 0.4933 0.049 Uiso 1 1 calc R
C23 C 0.9683(2) 0.1687(2) 0.54614(15) 0.0290(11) Uani 1 1 d .
H23A H 0.9995 0.1796 0.5666 0.035 Uiso 1 1 calc R
H23B H 0.9596 0.2116 0.5289 0.035 Uiso 1 1 calc R
C24 C 1.0249(2) 0.2055(2) 0.69113(16) 0.0270(10) Uani 1 1 d .
H24A H 1.0337 0.2124 0.6590 0.032 Uiso 1 1 calc R
H24B H 1.0501 0.1690 0.7030 0.032 Uiso 1 1 calc R
C25 C 1.0351(2) 0.2743(2) 0.71652(17) 0.0332(12) Uani 1 1 d .
H25A H 1.0169 0.3130 0.7000 0.040 Uiso 1 1 calc R
H25B H 1.0754 0.2839 0.7171 0.040 Uiso 1 1 calc R
C26 C 1.0129(2) 0.2731(2) 0.76542(17) 0.0324(11) Uani 1 1 d .
H26A H 1.0433 0.2864 0.7860 0.039 Uiso 1 1 calc R
H26B H 0.9832 0.3086 0.7684 0.039 Uiso 1 1 calc R
C27 C 0.9899(2) 0.2016(2) 0.77966(16) 0.0271(10) Uani 1 1 d .
H27A H 0.9740 0.2051 0.8102 0.033 Uiso 1 1 calc R
H27B H 1.0204 0.1669 0.7805 0.033 Uiso 1 1 calc R
C28 C 0.8416(2) 0.1427(2) 0.86932(14) 0.0283(11) Uani 1 1 d .
H28A H 0.8217 0.1834 0.8820 0.034 Uiso 1 1 calc R
H28B H 0.8816 0.1543 0.8681 0.034 Uiso 1 1 calc R
C29 C 0.8329(2) 0.0788(3) 0.89986(16) 0.0387(13) Uani 1 1 d .
H29A H 0.8440 0.0912 0.9309 0.046 Uiso 1 1 calc R
H29B H 0.8574 0.0403 0.8896 0.046 Uiso 1 1 calc R
C30 C 0.7715(2) 0.0523(3) 0.90021(16) 0.0360(12) Uani 1 1 d .
H30A H 0.7708 0.0024 0.8914 0.043 Uiso 1 1 calc R
H30B H 0.7567 0.0557 0.9311 0.043 Uiso 1 1 calc R
C31 C 0.7342(2) 0.0936(3) 0.86880(14) 0.0266(10) Uani 1 1 d .
H31A H 0.7285 0.1411 0.8812 0.032 Uiso 1 1 calc R
H31B H 0.6976 0.0703 0.8670 0.032 Uiso 1 1 calc R
C32 C 0.59110(19) 0.0173(2) 0.78438(15) 0.0251(10) Uani 1 1 d .
H32A H 0.5595 0.0504 0.7841 0.030 Uiso 1 1 calc R
H32B H 0.6078 0.0181 0.8147 0.030 Uiso 1 1 calc R
C33 C 0.5701(2) -0.0569(2) 0.77376(16) 0.0309(11) Uani 1 1 d .
H33A H 0.5418 -0.0703 0.7962 0.037 Uiso 1 1 calc R
H33B H 0.6014 -0.0902 0.7763 0.037 Uiso 1 1 calc R
C34 C 0.5446(2) -0.0627(2) 0.72591(16) 0.0324(11) Uani 1 1 d .
H34A H 0.5613 -0.1032 0.7103 0.039 Uiso 1 1 calc R
H34B H 0.5042 -0.0715 0.7286 0.039 Uiso 1 1 calc R
C35 C 0.55366(19) 0.0035(2) 0.69750(15) 0.0253(10) Uani 1 1 d .
H35A H 0.5288 0.0411 0.7084 0.030 Uiso 1 1 calc R
H35B H 0.5438 -0.0065 0.6659 0.030 Uiso 1 1 calc R
C36 C 0.6127(2) 0.0183(2) 0.54836(15) 0.0292(11) Uani 1 1 d .
H36A H 0.6190 -0.0281 0.5346 0.035 Uiso 1 1 calc R
H36B H 0.5801 0.0146 0.5684 0.035 Uiso 1 1 calc R
C37 C 0.6007(2) 0.0720(3) 0.51147(17) 0.0388(13) Uani 1 1 d .
H37A H 0.5883 0.1163 0.5256 0.047 Uiso 1 1 calc R
H37B H 0.5700 0.0545 0.4925 0.047 Uiso 1 1 calc R
C38 C 0.6518(2) 0.0874(3) 0.48112(16) 0.0374(13) Uani 1 1 d .
H38A H 0.6427 0.0745 0.4498 0.045 Uiso 1 1 calc R
H38B H 0.6597 0.1382 0.4818 0.045 Uiso 1 1 calc R
C39 C 0.7041(2) 0.0470(2) 0.49588(14) 0.0264(10) Uani 1 1 d .
H39A H 0.6989 -0.0035 0.4897 0.032 Uiso 1 1 calc R
H39B H 0.7363 0.0634 0.4781 0.032 Uiso 1 1 calc R
C40 C 0.8821(2) 0.1222(2) 0.49329(15) 0.0300(11) Uani 1 1 d .
H40A H 0.8520 0.0997 0.4760 0.036 Uiso 1 1 calc R
H40B H 0.8857 0.1711 0.4827 0.036 Uiso 1 1 calc R
C41 C 0.76798(18) 0.1758(2) 0.53482(14) 0.0215(10) Uani 1 1 d .
H41A H 0.7707 0.1616 0.5029 0.026 Uiso 1 1 calc R
H41B H 0.7546 0.2248 0.5356 0.026 Uiso 1 1 calc R
C42 C 0.81469(19) 0.0017(2) 0.54336(15) 0.0246(10) Uani 1 1 d .
H42A H 0.8119 0.0078 0.5104 0.030 Uiso 1 1 calc R
H42B H 0.8279 -0.0466 0.5491 0.030 Uiso 1 1 calc R
C43 C 0.60904(19) 0.1176(2) 0.63316(13) 0.0215(9) Uani 1 1 d .
H43A H 0.5994 0.1680 0.6324 0.026 Uiso 1 1 calc R
H43B H 0.5760 0.0909 0.6233 0.026 Uiso 1 1 calc R
C44 C 0.65146(19) -0.0554(2) 0.63769(13) 0.0192(9) Uani 1 1 d .
H44A H 0.6647 -0.1044 0.6396 0.023 Uiso 1 1 calc R
H44B H 0.6125 -0.0565 0.6273 0.023 Uiso 1 1 calc R
C45 C 0.66842(18) 0.1553(2) 0.78932(14) 0.0201(9) Uani 1 1 d .
H45A H 0.6513 0.1371 0.8172 0.024 Uiso 1 1 calc R
H45B H 0.6576 0.2050 0.7863 0.024 Uiso 1 1 calc R
C46 C 0.71827(19) -0.0178(2) 0.79213(14) 0.0226(10) Uani 1 1 d .
H46A H 0.6933 -0.0169 0.8185 0.027 Uiso 1 1 calc R
H46B H 0.7335 -0.0658 0.7896 0.027 Uiso 1 1 calc R
C47 C 0.86197(19) 0.2407(2) 0.78627(14) 0.0218(10) Uani 1 1 d .
H47A H 0.8864 0.2417 0.8130 0.026 Uiso 1 1 calc R
H47B H 0.8464 0.2883 0.7823 0.026 Uiso 1 1 calc R
C48 C 0.91158(19) 0.0688(2) 0.79357(14) 0.0227(10) Uani 1 1 d .
H48A H 0.9237 0.0193 0.7936 0.027 Uiso 1 1 calc R
H48B H 0.9295 0.0922 0.8194 0.027 Uiso 1 1 calc R
C49 C 0.9247(2) 0.2530(2) 0.62887(14) 0.0233(10) Uani 1 1 d .
H49A H 0.9635 0.2559 0.6181 0.028 Uiso 1 1 calc R
H49B H 0.9085 0.3005 0.6271 0.028 Uiso 1 1 calc R
C50 C 0.97292(19) 0.0810(2) 0.63607(14) 0.0246(10) Uani 1 1 d .
H50A H 0.9841 0.0314 0.6391 0.030 Uiso 1 1 calc R
H50B H 1.0056 0.1076 0.6253 0.030 Uiso 1 1 calc R

loop_
_atom_site_aniso_label
_atom_site_aniso_U_11
_atom_site_aniso_U_22
_atom_site_aniso_U_33
_atom_site_aniso_U_23
_atom_site_aniso_U_13
_atom_site_aniso_U_12
Ba1 0.02623(18) 0.01402(15) 0.02175(15) -0.00022(10) -0.00093(11) -0.00140(11)
O1 0.0289(19) 0.0198(15) 0.0280(16) -0.0016(13) 0.0006(14) 0.0060(14)
O2 0.032(2) 0.0176(15) 0.0292(16) -0.0016(13) -0.0017(14) -0.0014(14)
O3 0.0285(19) 0.0181(16) 0.0272(16) 0.0002(12) 0.0010(14) 0.0003(13)
O4 0.0332(19) 0.0213(16) 0.0281(17) 0.0038(14) -0.0015(14) 0.0015(14)
O5 0.0288(19) 0.0212(16) 0.0281(17) 0.0014(13) -0.0002(14) 0.0056(14)
O6 0.030(2) 0.0175(15) 0.0269(16) 0.0044(13) 0.0022(14) 0.0036(14)
O7 0.0234(19) 0.0191(15) 0.0286(16) -0.0054(13) 0.0006(13) 0.0041(13)
O8 0.030(2) 0.0224(17) 0.0372(18) -0.0022(14) -0.0006(15) 0.0046(14)
O9 0.039(2) 0.0183(16) 0.0313(17) 0.0002(13) 0.0022(15) -0.0017(14)
O10 0.039(2) 0.0219(17) 0.0358(18) 0.0053(14) -0.0063(16) -0.0013(15)
O11 0.075(4) 0.050(3) 0.136(5) 0.014(3) 0.038(3) 0.012(3)
O12 0.059(3) 0.072(3) 0.089(4) -0.003(3) -0.010(3) 0.018(3)
O13 0.077(4) 0.086(4) 0.111(5) -0.008(3) -0.013(3) -0.022(3)
O14 0.102(5) 0.145(5) 0.044(3) -0.036(3) 0.032(3) -0.018(4)
O15 0.052(3) 0.108(4) 0.068(3) -0.032(3) 0.006(2) 0.007(3)
O16 0.147(6) 0.100(5) 0.077(4) -0.003(4) -0.026(4) -0.035(4)
N1 0.023(2) 0.0206(18) 0.0227(19) 0.0013(15) 0.0017(16) 0.0050(16)
N2 0.021(2) 0.0205(18) 0.0265(19) 0.0044(15) -0.0008(16) -0.0006(16)
N3 0.026(2) 0.0196(18) 0.0244(19) 0.0026(15) -0.0011(16) -0.0007(16)
N4 0.024(2) 0.0140(17) 0.0204(17) -0.0027(14) -0.0008(15) 0.0001(15)
N5 0.029(2) 0.0125(17) 0.0194(18) -0.0001(14) -0.0020(15) -0.0005(15)
N6 0.026(2) 0.0168(18) 0.0246(19) -0.0016(15) 0.0007(16) -0.0004(16)
N7 0.033(2) 0.0169(18) 0.0186(18) -0.0022(14) 0.0013(16) -0.0007(16)
N8 0.023(2) 0.0202(18) 0.027(2) -0.0017(15) -0.0004(16) 0.0040(16)
N9 0.024(2) 0.0182(18) 0.0252(19) -0.0022(15) 0.0024(16) 0.0037(16)
N10 0.023(2) 0.0204(18) 0.0221(18) 0.0013(15) 0.0037(16) 0.0042(16)
N11 0.020(2) 0.0199(18) 0.0255(19) -0.0008(15) 0.0002(16) 0.0015(16)
N12 0.026(2) 0.0198(18) 0.0236(18) 0.0034(15) 0.0027(16) -0.0015(16)
N13 0.028(2) 0.0193(19) 0.0241(19) -0.0012(15) 0.0028(16) -0.0026(16)
N14 0.029(2) 0.0202(19) 0.0241(19) 0.0003(15) -0.0047(16) 0.0029(17)
N15 0.027(2) 0.0163(18) 0.0245(19) -0.0008(15) 0.0010(16) -0.0006(16)
N16 0.023(2) 0.0188(18) 0.0220(18) -0.0002(15) 0.0017(15) 0.0010(16)
N17 0.021(2) 0.0183(18) 0.0208(18) 0.0015(14) 0.0017(15) 0.0009(15)
N18 0.030(2) 0.0175(18) 0.0201(18) -0.0040(14) -0.0002(16) 0.0039(16)
N19 0.022(2) 0.0196(18) 0.0192(17) -0.0008(14) -0.0007(15) 0.0033(16)
N20 0.022(2) 0.0180(18) 0.0237(19) 0.0000(15) -0.0035(15) 0.0007(16)
N21 0.049(4) 0.054(3) 0.064(3) 0.011(3) 0.012(3) 0.001(3)
N22 0.053(4) 0.073(4) 0.050(3) -0.013(3) -0.021(3) -0.003(3)
O1W 0.042(2) 0.0313(19) 0.066(3) -0.0043(18) 0.004(2) 0.0026(17)
O2W 0.085(4) 0.033(2) 0.085(3) 0.004(2) 0.000(3) 0.024(2)
O3W 0.050(3) 0.0241(18) 0.061(2) 0.0045(17) 0.0050(19) 0.0031(17)
O4W 0.124(5) 0.094(4) 0.102(4) -0.001(4) -0.032(4) 0.030(4)
O5W 0.075(4) 0.202(8) 0.142(6) -0.054(6) 0.010(4) -0.023(5)
O6W 0.101(5) 0.071(4) 0.144(5) 0.015(4) -0.013(4) 0.035(3)
O7W 0.073(3) 0.070(3) 0.064(3) -0.018(2) -0.003(2) -0.014(2)
O8W 0.083(4) 0.130(5) 0.058(3) -0.016(3) -0.010(3) -0.008(3)
O9W 0.065(4) 0.126(5) 0.091(4) 0.045(4) -0.005(3) -0.009(3)
O10W 0.097(4) 0.077(4) 0.091(4) -0.016(3) -0.001(3) 0.017(3)
O11W 0.096(4) 0.081(4) 0.064(3) 0.005(3) 0.007(3) 0.006(3)
O12W 0.094(4) 0.084(4) 0.075(3) 0.036(3) -0.031(3) -0.013(3)
O13W 0.073(4) 0.078(3) 0.104(4) 0.004(3) -0.016(3) 0.018(3)
O15W 0.089(4) 0.040(2) 0.043(2) 0.0053(18) 0.001(2) 0.003(2)
O14W 0.038(3) 0.079(3) 0.055(3) 0.008(2) -0.002(2) -0.002(2)
C1 0.018(2) 0.018(2) 0.023(2) -0.0015(17) 0.0005(18) 0.0019(18)
C2 0.028(3) 0.021(2) 0.018(2) 0.0009(17) -0.0061(19) 0.0015(19)
C3 0.027(3) 0.019(2) 0.021(2) 0.0061(17) 0.0040(19) -0.0003(19)
C4 0.022(3) 0.016(2) 0.025(2) -0.0030(17) -0.0013(19) -0.0029(19)
C5 0.027(3) 0.022(2) 0.016(2) -0.0021(17) 0.0036(18) -0.003(2)
C6 0.023(3) 0.016(2) 0.021(2) -0.0002(17) 0.0014(18) 0.0023(18)
C7 0.025(3) 0.017(2) 0.020(2) -0.0033(17) 0.0001(18) 0.0023(19)
C8 0.029(3) 0.016(2) 0.017(2) -0.0023(16) -0.0027(18) -0.0025(19)
C9 0.029(3) 0.017(2) 0.021(2) 0.0022(17) -0.0023(19) -0.0003(19)
C10 0.021(3) 0.025(2) 0.025(2) 0.0019(18) 0.0026(19) -0.0025(19)
C11 0.024(3) 0.019(2) 0.025(2) 0.0011(18) -0.0008(19) 0.0032(19)
C12 0.023(3) 0.020(2) 0.025(2) -0.0016(18) -0.0020(19) 0.0007(19)
C13 0.018(2) 0.017(2) 0.026(2) 0.0013(17) 0.0000(18) -0.0018(18)
C14 0.020(2) 0.020(2) 0.022(2) 0.0026(17) 0.0003(18) -0.0015(19)
C15 0.019(2) 0.021(2) 0.021(2) -0.0023(17) -0.0016(18) 0.0012(18)
C16 0.027(3) 0.023(2) 0.021(2) 0.0049(18) -0.0031(19) 0.001(2)
C17 0.016(2) 0.015(2) 0.027(2) -0.0001(17) 0.0024(18) -0.0038(18)
C18 0.023(3) 0.019(2) 0.020(2) -0.0061(17) -0.0015(18) -0.0034(19)
C19 0.030(3) 0.020(2) 0.025(2) -0.0007(18) 0.006(2) 0.001(2)
C20 0.019(3) 0.022(2) 0.028(2) 0.0000(18) -0.0038(19) 0.0019(19)
C21 0.039(3) 0.050(3) 0.031(3) -0.007(2) 0.006(2) -0.003(3)
C22 0.039(3) 0.045(3) 0.040(3) -0.009(2) 0.007(2) 0.004(3)
C23 0.026(3) 0.032(3) 0.029(2) 0.000(2) 0.006(2) -0.005(2)
C24 0.023(3) 0.024(2) 0.034(3) -0.002(2) 0.001(2) 0.002(2)
C25 0.030(3) 0.024(2) 0.046(3) 0.001(2) -0.001(2) -0.006(2)
C26 0.031(3) 0.027(2) 0.040(3) -0.003(2) -0.008(2) 0.000(2)
C27 0.024(3) 0.028(2) 0.029(2) 0.000(2) -0.003(2) 0.003(2)
C28 0.029(3) 0.033(3) 0.023(2) -0.003(2) 0.000(2) 0.002(2)
C29 0.043(3) 0.049(3) 0.025(2) 0.005(2) -0.004(2) 0.001(3)
C30 0.044(3) 0.043(3) 0.022(2) 0.008(2) -0.003(2) -0.003(2)
C31 0.027(3) 0.034(3) 0.019(2) 0.0006(19) 0.0054(19) 0.001(2)
C32 0.024(3) 0.027(2) 0.024(2) -0.0011(18) 0.0045(19) -0.002(2)
C33 0.032(3) 0.028(2) 0.033(3) 0.007(2) 0.003(2) -0.004(2)
C34 0.037(3) 0.023(2) 0.038(3) -0.001(2) 0.004(2) -0.005(2)
C35 0.025(3) 0.024(2) 0.027(2) -0.0003(19) -0.0024(19) 0.000(2)
C36 0.034(3) 0.024(2) 0.029(2) -0.0040(19) -0.008(2) -0.001(2)
C37 0.037(3) 0.047(3) 0.033(3) 0.000(2) -0.006(2) 0.004(3)
C38 0.044(3) 0.041(3) 0.028(3) 0.004(2) -0.007(2) 0.000(3)
C39 0.031(3) 0.027(2) 0.021(2) -0.0014(18) -0.003(2) -0.001(2)
C40 0.036(3) 0.030(2) 0.024(2) 0.0027(19) 0.005(2) -0.006(2)
C41 0.025(3) 0.017(2) 0.022(2) 0.0051(17) 0.0011(18) 0.0003(19)
C42 0.028(3) 0.021(2) 0.025(2) 0.0017(18) 0.0051(19) 0.000(2)
C43 0.024(3) 0.020(2) 0.020(2) 0.0002(17) -0.0016(18) 0.0055(19)
C44 0.023(3) 0.0124(19) 0.022(2) -0.0019(16) 0.0005(18) -0.0003(18)
C45 0.018(2) 0.022(2) 0.020(2) -0.0005(17) 0.0010(18) 0.0014(19)
C46 0.025(3) 0.022(2) 0.021(2) 0.0026(17) 0.0005(18) -0.0017(19)
C47 0.025(3) 0.017(2) 0.024(2) -0.0040(17) 0.0005(19) 0.0004(19)
C48 0.029(3) 0.020(2) 0.019(2) 0.0036(17) -0.0021(19) 0.0030(19)
C49 0.027(3) 0.017(2) 0.026(2) 0.0014(18) 0.0009(19) 0.0024(19)
C50 0.025(3) 0.022(2) 0.027(2) -0.0010(18) -0.0020(19) 0.006(2)

loop_
_atom_type_symbol
_atom_type_description
_atom_type_scat_dispersion_real
_atom_type_scat_dispersion_imag
_atom_type_scat_source
C C 0.0033 0.0016 'International Tables Vol C Tables 4.2.6.8 and 6.1.1.4'
H H 0.0000 0.0000 'International Tables Vol C Tables 4.2.6.8 and 6.1.1.4'
N N 0.0061 0.0033 'International Tables Vol C Tables 4.2.6.8 and 6.1.1.4'
O O 0.0106 0.0060 'International Tables Vol C Tables 4.2.6.8 and 6.1.1.4'
Ba Ba -0.3244 2.2819 'International Tables Vol C Tables 4.2.6.8 and 6.1.1.4'

loop_
_geom_angle_atom_site_label_1
_geom_angle_atom_site_label_2
_geom_angle_atom_site_label_3
_geom_angle
_geom_angle_site_symmetry_1
_geom_angle_site_symmetry_3
O7 Ba1 O4 78.20(9) 7_765 .
O7 Ba1 O3 126.84(9) 7_765 .
O4 Ba1 O3 68.17(9) . .
O7 Ba1 O2 150.57(9) 7_765 .
O4 Ba1 O2 130.22(9) . .
O3 Ba1 O2 69.36(9) . .
O7 Ba1 O1W 70.46(10) 7_765 .
O4 Ba1 O1W 87.05(11) . .
O3 Ba1 O1W 67.95(10) . .
O2 Ba1 O1W 100.05(11) . .
O7 Ba1 O2W 133.45(12) 7_765 .
O4 Ba1 O2W 70.81(11) . .
O3 Ba1 O2W 71.56(12) . .
O2 Ba1 O2W 72.12(12) . .
O1W Ba1 O2W 138.76(13) . .
O7 Ba1 O1 103.39(9) 7_765 .
O4 Ba1 O1 126.09(9) . .
O3 Ba1 O1 129.59(9) . .
O2 Ba1 O1 68.04(9) . .
O1W Ba1 O1 145.25(10) . .
O2W Ba1 O1 70.74(11) . .
O7 Ba1 O6 65.49(9) 7_765 7_765
O4 Ba1 O6 143.56(9) . 7_765
O3 Ba1 O6 132.62(9) . 7_765
O2 Ba1 O6 85.51(9) . 7_765
O1W Ba1 O6 78.41(10) . 7_765
O2W Ba1 O6 138.41(11) . 7_765
O1 Ba1 O6 68.45(9) . 7_765
O7 Ba1 O5 65.66(9) 7_765 .
O4 Ba1 O5 67.72(9) . .
O3 Ba1 O5 128.94(9) . .
O2 Ba1 O5 127.00(9) . .
O1W Ba1 O5 132.66(10) . .
O2W Ba1 O5 70.74(12) . .
O1 Ba1 O5 64.80(9) . .
O6 Ba1 O5 98.35(9) 7_765 .
C3 O1 Ba1 135.9(3) . .
C2 O2 Ba1 133.7(3) . .
C1 O3 Ba1 138.0(3) . .
C5 O4 Ba1 135.5(3) . .
C4 O5 Ba1 137.7(3) . .
C18 O6 Ba1 149.0(3) . 7_755
C17 O7 Ba1 147.9(3) . 7_755
C4 N1 C47 121.2(4) . .
C4 N1 C13 113.1(3) . .
C47 N1 C13 125.4(3) . .
C5 N2 C47 121.5(3) . .
C5 N2 C14 113.1(3) . .
C47 N2 C14 125.0(4) . .
C5 N3 C45 122.1(4) . .
C5 N3 C15 111.5(4) . .
C45 N3 C15 124.9(3) . .
C1 N4 C45 120.9(3) . .
C1 N4 C6 112.4(3) . .
C45 N4 C6 126.1(3) . .
C1 N5 C43 120.8(3) . .
C1 N5 C7 112.5(3) . .
C43 N5 C7 126.5(3) . .
C2 N6 C43 121.8(3) . .
C2 N6 C8 112.1(3) . .
C43 N6 C8 125.6(3) . .
C2 N7 C41 122.0(4) . .
C2 N7 C9 112.5(4) . .
C41 N7 C9 125.0(3) . .
C3 N8 C41 121.7(4) . .
C3 N8 C10 112.7(4) . .
C41 N8 C10 125.6(4) . .
C3 N9 C49 121.6(4) . .
C3 N9 C11 112.8(4) . .
C49 N9 C11 124.9(4) . .
C4 N10 C49 121.5(4) . .
C4 N10 C12 113.3(3) . .
C49 N10 C12 125.2(4) . .
C16 N11 C48 121.8(4) . .
C16 N11 C14 112.1(4) . .
C48 N11 C14 125.7(3) . .
C20 N12 C48 120.7(3) . .
C20 N12 C13 113.4(3) . .
C48 N12 C13 125.9(3) . .
C20 N13 C50 121.4(4) . .
C20 N13 C12 112.9(3) . .
C50 N13 C12 125.0(4) . .
C19 N14 C50 122.2(4) . .
C19 N14 C11 113.0(4) . .
C50 N14 C11 124.8(4) . .
C19 N15 C42 121.0(4) . .
C19 N15 C10 112.4(4) . .
C42 N15 C10 126.2(4) . .
C18 N16 C42 121.8(4) . .
C18 N16 C9 112.1(4) . .
C42 N16 C9 124.7(3) . .
C18 N17 C44 122.7(3) . .
C18 N17 C8 112.6(3) . .
C44 N17 C8 124.4(4) . .
C17 N18 C44 122.3(4) . .
C17 N18 C7 112.8(3) . .
C44 N18 C7 124.9(3) . .
C17 N19 C46 120.5(4) . .
C17 N19 C6 111.9(3) . .
C46 N19 C6 126.2(3) . .
C16 N20 C46 122.2(4) . .
C16 N20 C15 112.4(3) . .
C46 N20 C15 125.2(4) . .
O11 N21 O13 120.6(6) . .
O11 N21 O12 120.6(6) . .
O13 N21 O12 118.7(6) . .
O14 N22 O15 122.6(7) . .
O14 N22 O16 122.4(7) . .
O15 N22 O16 115.0(6) . .
O3 C1 N5 125.5(4) . .
O3 C1 N4 125.5(4) . .
N5 C1 N4 108.9(3) . .
O2 C2 N6 125.6(4) . .
O2 C2 N7 124.9(4) . .
N6 C2 N7 109.4(4) . .
O1 C3 N9 125.8(4) . .
O1 C3 N8 124.8(4) . .
N9 C3 N8 109.3(4) . .
O5 C4 N10 125.8(4) . .
O5 C4 N1 125.6(4) . .
N10 C4 N1 108.5(4) . .
O4 C5 N2 126.3(4) . .
O4 C5 N3 124.7(4) . .
N2 C5 N3 109.0(4) . .
N4 C6 N19 112.6(3) . .
N4 C6 C32 113.2(3) . .
N19 C6 C32 112.3(3) . .
N4 C6 C7 102.5(3) . .
N19 C6 C7 102.9(3) . .
C32 C6 C7 112.5(4) . .
N5 C7 N18 112.9(4) . .
N5 C7 C35 113.4(4) . .
N18 C7 C35 111.9(3) . .
N5 C7 C6 103.2(3) . .
N18 C7 C6 102.5(3) . .
C35 C7 C6 112.1(4) . .
N17 C8 N6 112.9(3) . .
N17 C8 C36 112.9(3) . .
N6 C8 C36 111.8(4) . .
N17 C8 C9 102.8(3) . .
N6 C8 C9 102.9(3) . .
C36 C8 C9 112.8(3) . .
N7 C9 N16 112.6(4) . .
N7 C9 C39 112.3(3) . .
N16 C9 C39 113.1(4) . .
N7 C9 C8 102.7(3) . .
N16 C9 C8 103.2(3) . .
C39 C9 C8 112.0(4) . .
N8 C10 N15 113.5(4) . .
N8 C10 C40 113.3(4) . .
N15 C10 C40 112.4(4) . .
N8 C10 C11 102.8(3) . .
N15 C10 C11 102.6(3) . .
C40 C10 C11 111.2(4) . .
N14 C11 N9 112.4(3) . .
N14 C11 C23 112.7(4) . .
N9 C11 C23 113.1(4) . .
N14 C11 C10 102.4(3) . .
N9 C11 C10 102.3(3) . .
C23 C11 C10 113.0(4) . .
N10 C12 N13 113.4(4) . .
N10 C12 C24 112.1(4) . .
N13 C12 C24 113.0(4) . .
N10 C12 C13 102.3(3) . .
N13 C12 C13 102.4(3) . .
C24 C12 C13 112.8(4) . .
N12 C13 N1 113.5(3) . .
N12 C13 C27 112.6(3) . .
N1 C13 C27 112.5(3) . .
N12 C13 C12 102.7(3) . .
N1 C13 C12 102.6(3) . .
C27 C13 C12 112.1(4) . .
N2 C14 N11 113.3(3) . .
N2 C14 C28 112.7(4) . .
N11 C14 C28 112.0(4) . .
N2 C14 C15 102.5(3) . .
N11 C14 C15 102.9(3) . .
C28 C14 C15 112.6(4) . .
N20 C15 N3 113.0(3) . .
N20 C15 C31 111.7(4) . .
N3 C15 C31 112.1(4) . .
N20 C15 C14 103.4(3) . .
N3 C15 C14 103.7(3) . .
C31 C15 C14 112.4(4) . .
O8 C16 N20 125.7(4) . .
O8 C16 N11 125.4(4) . .
N20 C16 N11 108.8(4) . .
O7 C17 N18 125.8(4) . .
O7 C17 N19 124.6(4) . .
N18 C17 N19 109.6(4) . .
O6 C18 N17 125.5(4) . .
O6 C18 N16 126.0(4) . .
N17 C18 N16 108.5(4) . .
O10 C19 N14 125.9(4) . .
O10 C19 N15 124.6(4) . .
N14 C19 N15 109.5(4) . .
O9 C20 N12 126.3(4) . .
O9 C20 N13 125.2(4) . .
N12 C20 N13 108.4(4) . .
C40 C21 C22 113.8(4) . .
C40 C21 H21A 108.8 . .
C22 C21 H21A 108.8 . .
C40 C21 H21B 108.8 . .
C22 C21 H21B 108.8 . .
H21A C21 H21B 107.7 . .
C23 C22 C21 112.2(4) . .
C23 C22 H22A 109.2 . .
C21 C22 H22A 109.2 . .
C23 C22 H22B 109.2 . .
C21 C22 H22B 109.2 . .
H22A C22 H22B 107.9 . .
C11 C23 C22 111.7(4) . .
C11 C23 H23A 109.3 . .
C22 C23 H23A 109.3 . .
C11 C23 H23B 109.3 . .
C22 C23 H23B 109.3 . .
H23A C23 H23B 107.9 . .
C12 C24 C25 112.0(4) . .
C12 C24 H24A 109.2 . .
C25 C24 H24A 109.2 . .
C12 C24 H24B 109.2 . .
C25 C24 H24B 109.2 . .
H24A C24 H24B 107.9 . .
C24 C25 C26 113.3(4) . .
C24 C25 H25A 108.9 . .
C26 C25 H25A 108.9 . .
C24 C25 H25B 108.9 . .
C26 C25 H25B 108.9 . .
H25A C25 H25B 107.7 . .
C27 C26 C25 113.4(4) . .
C27 C26 H26A 108.9 . .
C25 C26 H26A 108.9 . .
C27 C26 H26B 108.9 . .
C25 C26 H26B 108.9 . .
H26A C26 H26B 107.7 . .
C26 C27 C13 110.7(4) . .
C26 C27 H27A 109.5 . .
C13 C27 H27A 109.5 . .
C26 C27 H27B 109.5 . .
C13 C27 H27B 109.5 . .
H27A C27 H27B 108.1 . .
C14 C28 C29 110.9(4) . .
C14 C28 H28A 109.5 . .
C29 C28 H28A 109.5 . .
C14 C28 H28B 109.5 . .
C29 C28 H28B 109.5 . .
H28A C28 H28B 108.1 . .
C28 C29 C30 113.0(4) . .
C28 C29 H29A 109.0 . .
C30 C29 H29A 109.0 . .
C28 C29 H29B 109.0 . .
C30 C29 H29B 109.0 . .
H29A C29 H29B 107.8 . .
C31 C30 C29 112.8(4) . .
C31 C30 H30A 109.0 . .
C29 C30 H30A 109.0 . .
C31 C30 H30B 109.0 . .
C29 C30 H30B 109.0 . .
H30A C30 H30B 107.8 . .
C30 C31 C15 112.2(4) . .
C30 C31 H31A 109.2 . .
C15 C31 H31A 109.2 . .
C30 C31 H31B 109.2 . .
C15 C31 H31B 109.2 . .
H31A C31 H31B 107.9 . .
C6 C32 C33 110.6(4) . .
C6 C32 H32A 109.5 . .
C33 C32 H32A 109.5 . .
C6 C32 H32B 109.5 . .
C33 C32 H32B 109.5 . .
H32A C32 H32B 108.1 . .
C32 C33 C34 112.6(4) . .
C32 C33 H33A 109.1 . .
C34 C33 H33A 109.1 . .
C32 C33 H33B 109.1 . .
C34 C33 H33B 109.1 . .
H33A C33 H33B 107.8 . .
C35 C34 C33 112.9(4) . .
C35 C34 H34A 109.0 . .
C33 C34 H34A 109.0 . .
C35 C34 H34B 109.0 . .
C33 C34 H34B 109.0 . .
H34A C34 H34B 107.8 . .
C34 C35 C7 111.9(4) . .
C34 C35 H35A 109.2 . .
C7 C35 H35A 109.2 . .
C34 C35 H35B 109.2 . .
C7 C35 H35B 109.2 . .
H35A C35 H35B 107.9 . .
C37 C36 C8 111.4(4) . .
C37 C36 H36A 109.4 . .
C8 C36 H36A 109.4 . .
C37 C36 H36B 109.4 . .
C8 C36 H36B 109.4 . .
H36A C36 H36B 108.0 . .
C36 C37 C38 113.2(4) . .
C36 C37 H37A 108.9 . .
C38 C37 H37A 108.9 . .
C36 C37 H37B 108.9 . .
C38 C37 H37B 108.9 . .
H37A C37 H37B 107.8 . .
C39 C38 C37 112.8(4) . .
C39 C38 H38A 109.0 . .
C37 C38 H38A 109.0 . .
C39 C38 H38B 109.0 . .
C37 C38 H38B 109.0 . .
H38A C38 H38B 107.8 . .
C9 C39 C38 111.7(4) . .
C9 C39 H39A 109.3 . .
C38 C39 H39A 109.3 . .
C9 C39 H39B 109.3 . .
C38 C39 H39B 109.3 . .
H39A C39 H39B 108.0 . .
C21 C40 C10 111.5(4) . .
C21 C40 H40A 109.3 . .
C10 C40 H40A 109.3 . .
C21 C40 H40B 109.3 . .
C10 C40 H40B 109.3 . .
H40A C40 H40B 108.0 . .
N8 C41 N7 114.2(3) . .
N8 C41 H41A 108.7 . .
N7 C41 H41A 108.7 . .
N8 C41 H41B 108.7 . .
N7 C41 H41B 108.7 . .
H41A C41 H41B 107.6 . .
N16 C42 N15 113.9(3) . .
N16 C42 H42A 108.8 . .
N15 C42 H42A 108.8 . .
N16 C42 H42B 108.8 . .
N15 C42 H42B 108.8 . .
H42A C42 H42B 107.7 . .
N5 C43 N6 113.4(4) . .
N5 C43 H43A 108.9 . .
N6 C43 H43A 108.9 . .
N5 C43 H43B 108.9 . .
N6 C43 H43B 108.9 . .
H43A C43 H43B 107.7 . .
N17 C44 N18 113.9(3) . .
N17 C44 H44A 108.8 . .
N18 C44 H44A 108.8 . .
N17 C44 H44B 108.8 . .
N18 C44 H44B 108.8 . .
H44A C44 H44B 107.7 . .
N4 C45 N3 114.3(3) . .
N4 C45 H45A 108.7 . .
N3 C45 H45A 108.7 . .
N4 C45 H45B 108.7 . .
N3 C45 H45B 108.7 . .
H45A C45 H45B 107.6 . .
N20 C46 N19 113.8(3) . .
N20 C46 H46A 108.8 . .
N19 C46 H46A 108.8 . .
N20 C46 H46B 108.8 . .
N19 C46 H46B 108.8 . .
H46A C46 H46B 107.7 . .
N2 C47 N1 113.3(3) . .
N2 C47 H47A 108.9 . .
N1 C47 H47A 108.9 . .
N2 C47 H47B 108.9 . .
N1 C47 H47B 108.9 . .
H47A C47 H47B 107.7 . .
N11 C48 N12 114.4(3) . .
N11 C48 H48A 108.6 . .
N12 C48 H48A 108.6 . .
N11 C48 H48B 108.6 . .
N12 C48 H48B 108.6 . .
H48A C48 H48B 107.6 . .
N10 C49 N9 113.9(4) . .
N10 C49 H49A 108.8 . .
N9 C49 H49A 108.8 . .
N10 C49 H49B 108.8 . .
N9 C49 H49B 108.8 . .
H49A C49 H49B 107.7 . .
N13 C50 N14 113.4(4) . .
N13 C50 H50A 108.9 . .
N14 C50 H50A 108.9 . .
N13 C50 H50B 108.9 . .
N14 C50 H50B 108.9 . .
H50A C50 H50B 107.7 . .

loop_
_geom_bond_atom_site_label_1
_geom_bond_atom_site_label_2
_geom_bond_distance
_geom_bond_site_symmetry_2
Ba1 O7 2.684(3) 7_765
Ba1 O4 2.749(3) .
Ba1 O3 2.751(3) .
Ba1 O2 2.773(3) .
Ba1 O1W 2.772(4) .
Ba1 O2W 2.835(4) .
Ba1 O1 2.836(3) .
Ba1 O6 2.848(3) 7_765
Ba1 O5 2.859(3) .
O1 C3 1.236(5) .
O2 C2 1.234(5) .
O3 C1 1.221(5) .
O4 C5 1.220(5) .
O5 C4 1.216(5) .
O6 C18 1.222(5) .
O6 Ba1 2.848(3) 7_755
O7 C17 1.224(5) .
O7 Ba1 2.684(3) 7_755
O8 C16 1.224(5) .
O9 C20 1.208(5) .
O10 C19 1.230(5) .
O11 N21 1.230(6) .
O12 N21 1.242(7) .
O13 N21 1.232(7) .
O14 N22 1.194(7) .
O15 N22 1.228(7) .
O16 N22 1.255(7) .
N1 C4 1.365(5) .
N1 C47 1.455(5) .
N1 C13 1.463(5) .
N2 C5 1.362(6) .
N2 C47 1.449(6) .
N2 C14 1.454(5) .
N3 C5 1.374(5) .
N3 C45 1.447(5) .
N3 C15 1.464(5) .
N4 C1 1.367(5) .
N4 C45 1.450(5) .
N4 C6 1.461(5) .
N5 C1 1.367(5) .
N5 C43 1.440(5) .
N5 C7 1.451(5) .
N6 C2 1.358(6) .
N6 C43 1.459(5) .
N6 C8 1.464(5) .
N7 C2 1.361(6) .
N7 C41 1.451(5) .
N7 C9 1.458(5) .
N8 C3 1.365(6) .
N8 C41 1.446(6) .
N8 C10 1.452(6) .
N9 C3 1.359(6) .
N9 C49 1.447(5) .
N9 C11 1.460(5) .
N10 C4 1.364(5) .
N10 C49 1.445(5) .
N10 C12 1.465(6) .
N11 C16 1.373(6) .
N11 C48 1.438(6) .
N11 C14 1.467(5) .
N12 C20 1.363(5) .
N12 C48 1.449(5) .
N12 C13 1.458(5) .
N13 C20 1.370(5) .
N13 C50 1.445(5) .
N13 C12 1.466(5) .
N14 C19 1.357(6) .
N14 C50 1.460(5) .
N14 C11 1.459(5) .
N15 C19 1.364(6) .
N15 C42 1.451(6) .
N15 C10 1.463(5) .
N16 C18 1.372(5) .
N16 C42 1.448(6) .
N16 C9 1.461(6) .
N17 C18 1.373(5) .
N17 C44 1.441(5) .
N17 C8 1.459(5) .
N18 C17 1.356(5) .
N18 C44 1.458(5) .
N18 C7 1.460(5) .
N19 C17 1.358(5) .
N19 C46 1.448(5) .
N19 C6 1.471(5) .
N20 C16 1.370(6) .
N20 C46 1.444(5) .
N20 C15 1.455(5) .
C6 C32 1.519(6) .
C6 C7 1.571(6) .
C7 C35 1.522(6) .
C8 C36 1.524(6) .
C8 C9 1.569(6) .
C9 C39 1.514(6) .
C10 C40 1.525(6) .
C10 C11 1.587(6) .
C11 C23 1.505(6) .
C12 C24 1.515(6) .
C12 C13 1.581(6) .
C13 C27 1.530(6) .
C14 C28 1.511(6) .
C14 C15 1.567(6) .
C15 C31 1.517(6) .
C21 C40 1.519(7) .
C21 C22 1.536(7) .
C21 H21A 0.9800 .
C21 H21B 0.9800 .
C22 C23 1.528(6) .
C22 H22A 0.9800 .
C22 H22B 0.9800 .
C23 H23A 0.9800 .
C23 H23B 0.9800 .
C24 C25 1.521(6) .
C24 H24A 0.9800 .
C24 H24B 0.9800 .
C25 C26 1.537(7) .
C25 H25A 0.9800 .
C25 H25B 0.9800 .
C26 C27 1.520(6) .
C26 H26A 0.9800 .
C26 H26B 0.9800 .
C27 H27A 0.9800 .
C27 H27B 0.9800 .
C28 C29 1.521(7) .
C28 H28A 0.9800 .
C28 H28B 0.9800 .
C29 C30 1.549(7) .
C29 H29A 0.9800 .
C29 H29B 0.9800 .
C30 C31 1.503(6) .
C30 H30A 0.9800 .
C30 H30B 0.9800 .
C31 H31A 0.9800 .
C31 H31B 0.9800 .
C32 C33 1.523(6) .
C32 H32A 0.9800 .
C32 H32B 0.9800 .
C33 C34 1.542(7) .
C33 H33A 0.9800 .
C33 H33B 0.9800 .
C34 C35 1.523(6) .
C34 H34A 0.9800 .
C34 H34B 0.9800 .
C35 H35A 0.9800 .
C35 H35B 0.9800 .
C36 C37 1.517(7) .
C36 H36A 0.9800 .
C36 H36B 0.9800 .
C37 C38 1.540(7) .
C37 H37A 0.9800 .
C37 H37B 0.9800 .
C38 C39 1.526(7) .
C38 H38A 0.9800 .
C38 H38B 0.9800 .
C39 H39A 0.9800 .
C39 H39B 0.9800 .
C40 H40A 0.9800 .
C40 H40B 0.9800 .
C41 H41A 0.9800 .
C41 H41B 0.9800 .
C42 H42A 0.9800 .
C42 H42B 0.9800 .
C43 H43A 0.9800 .
C43 H43B 0.9800 .
C44 H44A 0.9800 .
C44 H44B 0.9800 .
C45 H45A 0.9800 .
C45 H45B 0.9800 .
C46 H46A 0.9800 .
C46 H46B 0.9800 .
C47 H47A 0.9800 .
C47 H47B 0.9800 .
C48 H48A 0.9800 .
C48 H48B 0.9800 .
C49 H49A 0.9800 .
C49 H49B 0.9800 .
C50 H50A 0.9800 .
C50 H50B 0.9800 .

loop_
_geom_torsion_atom_site_label_1
_geom_torsion_atom_site_label_2
_geom_torsion_atom_site_label_3
_geom_torsion_atom_site_label_4
_geom_torsion
_geom_torsion_site_symmetry_1
O7 Ba1 O1 C3 133.1(4) 7_765
O4 Ba1 O1 C3 48.1(4) .
O3 Ba1 O1 C3 -42.3(4) .
O2 Ba1 O1 C3 -76.5(4) .
O1W Ba1 O1 C3 -152.0(4) .
O2W Ba1 O1 C3 1.4(4) .
O6 Ba1 O1 C3 -170.5(4) 7_765
O5 Ba1 O1 C3 78.6(4) .
O7 Ba1 O2 C2 156.2(4) 7_765
O4 Ba1 O2 C2 -41.3(4) .
O3 Ba1 O2 C2 -74.3(4) .
O1W Ba1 O2 C2 -136.0(4) .
O2W Ba1 O2 C2 2.2(4) .
O1 Ba1 O2 C2 78.1(4) .
O6 Ba1 O2 C2 146.7(4) 7_765
O5 Ba1 O2 C2 49.6(4) .
O7 Ba1 O3 C1 -131.9(4) 7_765
O4 Ba1 O3 C1 -77.0(4) .
O2 Ba1 O3 C1 76.4(4) .
O1W Ba1 O3 C1 -172.9(4) .
O2W Ba1 O3 C1 -0.9(4) .
O1 Ba1 O3 C1 42.5(4) .
O6 Ba1 O3 C1 139.0(4) 7_765
O5 Ba1 O3 C1 -45.1(4) .
O7 Ba1 O4 C5 -145.1(4) 7_765
O3 Ba1 O4 C5 76.9(4) .
O2 Ba1 O4 C5 43.6(5) .
O1W Ba1 O4 C5 144.3(4) .
O2W Ba1 O4 C5 -0.3(4) .
O1 Ba1 O4 C5 -47.0(5) .
O6 Ba1 O4 C5 -149.8(4) 7_765
O5 Ba1 O4 C5 -76.7(4) .
O7 Ba1 O5 C4 161.6(4) 7_765
O4 Ba1 O5 C4 74.9(4) .
O3 Ba1 O5 C4 42.9(4) .
O2 Ba1 O5 C4 -49.5(4) .
O1W Ba1 O5 C4 138.0(4) .
O2W Ba1 O5 C4 -1.6(4) .
O1 Ba1 O5 C4 -78.8(4) .
O6 Ba1 O5 C4 -140.1(4) 7_765
Ba1 O3 C1 N5 -88.9(6) .
Ba1 O3 C1 N4 94.5(5) .
C43 N5 C1 O3 -1.6(7) .
C7 N5 C1 O3 -176.6(4) .
C43 N5 C1 N4 175.5(4) .
C7 N5 C1 N4 0.5(5) .
C45 N4 C1 O3 -7.2(7) .
C6 N4 C1 O3 -179.4(4) .
C45 N4 C1 N5 175.7(4) .
C6 N4 C1 N5 3.5(5) .
Ba1 O2 C2 N6 89.3(5) .
Ba1 O2 C2 N7 -92.5(5) .
C43 N6 C2 O2 0.2(7) .
C8 N6 C2 O2 172.1(4) .
C43 N6 C2 N7 -178.2(4) .
C8 N6 C2 N7 -6.3(5) .
C41 N7 C2 O2 -1.2(7) .
C9 N7 C2 O2 -173.8(4) .
C41 N7 C2 N6 177.2(4) .
C9 N7 C2 N6 4.6(5) .
Ba1 O1 C3 N9 -92.6(5) .
Ba1 O1 C3 N8 90.3(5) .
C49 N9 C3 O1 -3.8(6) .
C11 N9 C3 O1 -173.9(4) .
C49 N9 C3 N8 173.6(4) .
C11 N9 C3 N8 3.5(5) .
C41 N8 C3 O1 -2.2(6) .
C10 N8 C3 O1 176.2(4) .
C41 N8 C3 N9 -179.6(3) .
C10 N8 C3 N9 -1.2(5) .
Ba1 O5 C4 N10 95.1(5) .
Ba1 O5 C4 N1 -87.4(5) .
C49 N10 C4 O5 -3.7(7) .
C12 N10 C4 O5 178.2(4) .
C49 N10 C4 N1 178.5(4) .
C12 N10 C4 N1 0.4(5) .
C47 N1 C4 O5 -1.7(7) .
C13 N1 C4 O5 -176.5(4) .
C47 N1 C4 N10 176.2(4) .
C13 N1 C4 N10 1.4(5) .
Ba1 O4 C5 N2 93.0(5) .
Ba1 O4 C5 N3 -88.2(5) .
C47 N2 C5 O4 0.5(7) .
C14 N2 C5 O4 173.9(4) .
C47 N2 C5 N3 -178.5(3) .
C14 N2 C5 N3 -5.1(5) .
C45 N3 C5 O4 -7.5(6) .
C15 N3 C5 O4 -174.0(4) .
C45 N3 C5 N2 171.5(3) .
C15 N3 C5 N2 5.0(5) .
C1 N4 C6 N19 104.2(4) .
C45 N4 C6 N19 -67.5(5) .
C1 N4 C6 C32 -127.1(4) .
C45 N4 C6 C32 61.3(5) .
C1 N4 C6 C7 -5.6(5) .
C45 N4 C6 C7 -177.3(4) .
C17 N19 C6 N4 -115.4(4) .
C46 N19 C6 N4 78.1(5) .
C17 N19 C6 C32 115.4(4) .
C46 N19 C6 C32 -51.0(5) .
C17 N19 C6 C7 -5.7(4) .
C46 N19 C6 C7 -172.2(4) .
C1 N5 C7 N18 -113.7(4) .
C43 N5 C7 N18 71.6(5) .
C1 N5 C7 C35 117.7(4) .
C43 N5 C7 C35 -57.0(5) .
C1 N5 C7 C6 -3.9(5) .
C43 N5 C7 C6 -178.5(4) .
C17 N18 C7 N5 105.8(4) .
C44 N18 C7 N5 -71.9(5) .
C17 N18 C7 C35 -124.8(4) .
C44 N18 C7 C35 57.4(5) .
C17 N18 C7 C6 -4.5(4) .
C44 N18 C7 C6 177.7(4) .
N4 C6 C7 N5 5.4(4) .
N19 C6 C7 N5 -111.6(3) .
C32 C6 C7 N5 127.3(4) .
N4 C6 C7 N18 122.9(3) .
N19 C6 C7 N18 5.8(4) .
C32 C6 C7 N18 -115.2(4) .
N4 C6 C7 C35 -117.0(4) .
N19 C6 C7 C35 126.0(4) .
C32 C6 C7 C35 4.9(5) .
C18 N17 C8 N6 -113.1(4) .
C44 N17 C8 N6 71.8(5) .
C18 N17 C8 C36 119.0(4) .
C44 N17 C8 C36 -56.1(5) .
C18 N17 C8 C9 -2.9(4) .
C44 N17 C8 C9 -178.0(3) .
C2 N6 C8 N17 115.4(4) .
C43 N6 C8 N17 -73.1(5) .
C2 N6 C8 C36 -116.1(4) .
C43 N6 C8 C36 55.5(5) .
C2 N6 C8 C9 5.2(4) .
C43 N6 C8 C9 176.8(4) .
C2 N7 C9 N16 -111.6(4) .
C41 N7 C9 N16 76.1(5) .
C2 N7 C9 C39 119.3(4) .
C41 N7 C9 C39 -53.0(6) .
C2 N7 C9 C8 -1.2(4) .
C41 N7 C9 C8 -173.5(4) .
C18 N16 C9 N7 117.3(4) .
C42 N16 C9 N7 -75.6(5) .
C18 N16 C9 C39 -114.0(4) .
C42 N16 C9 C39 53.1(5) .
C18 N16 C9 C8 7.2(4) .
C42 N16 C9 C8 174.4(4) .
N17 C8 C9 N7 -119.8(3) .
N6 C8 C9 N7 -2.3(4) .
C36 C8 C9 N7 118.3(4) .
N17 C8 C9 N16 -2.5(4) .
N6 C8 C9 N16 115.0(3) .
C36 C8 C9 N16 -124.4(4) .
N17 C8 C9 C39 119.5(4) .
N6 C8 C9 C39 -123.0(4) .
C36 C8 C9 C39 -2.3(5) .
C3 N8 C10 N15 108.9(4) .
C41 N8 C10 N15 -72.9(5) .
C3 N8 C10 C40 -121.4(4) .
C41 N8 C10 C40 56.9(5) .
C3 N8 C10 C11 -1.2(4) .
C41 N8 C10 C11 177.1(4) .
C19 N15 C10 N8 -113.4(4) .
C42 N15 C10 N8 73.4(5) .
C19 N15 C10 C40 116.4(4) .
C42 N15 C10 C40 -56.8(6) .
C19 N15 C10 C11 -3.2(4) .
C42 N15 C10 C11 -176.4(4) .
C19 N14 C11 N9 109.6(4) .
C50 N14 C11 N9 -72.3(5) .
C19 N14 C11 C23 -121.2(4) .
C50 N14 C11 C23 56.9(5) .
C19 N14 C11 C10 0.5(5) .
C50 N14 C11 C10 178.6(4) .
C3 N9 C11 N14 -113.2(4) .
C49 N9 C11 N14 77.1(5) .
C3 N9 C11 C23 117.8(4) .
C49 N9 C11 C23 -51.9(5) .
C3 N9 C11 C10 -4.0(4) .
C49 N9 C11 C10 -173.8(4) .
N8 C10 C11 N14 119.6(3) .
N15 C10 C11 N14 1.5(4) .
C40 C10 C11 N14 -118.9(4) .
N8 C10 C11 N9 3.0(4) .
N15 C10 C11 N9 -115.0(3) .
C40 C10 C11 N9 124.6(4) .
N8 C10 C11 C23 -118.9(4) .
N15 C10 C11 C23 123.0(4) .
C40 C10 C11 C23 2.6(5) .
C4 N10 C12 N13 107.8(4) .
C49 N10 C12 N13 -70.2(5) .
C4 N10 C12 C24 -122.8(4) .
C49 N10 C12 C24 59.2(5) .
C4 N10 C12 C13 -1.7(5) .
C49 N10 C12 C13 -179.7(4) .
C20 N13 C12 N10 -113.8(4) .
C50 N13 C12 N10 75.3(5) .
C20 N13 C12 C24 117.3(4) .
C50 N13 C12 C24 -53.6(6) .
C20 N13 C12 C13 -4.3(5) .
C50 N13 C12 C13 -175.2(4) .
C20 N12 C13 N1 109.7(4) .
C48 N12 C13 N1 -71.8(5) .
C20 N12 C13 C27 -121.0(4) .
C48 N12 C13 C27 57.4(6) .
C20 N12 C13 C12 -0.3(5) .
C48 N12 C13 C12 178.2(4) .
C4 N1 C13 N12 -112.4(4) .
C47 N1 C13 N12 73.1(5) .
C4 N1 C13 C27 118.3(4) .
C47 N1 C13 C27 -56.2(5) .
C4 N1 C13 C12 -2.3(4) .
C47 N1 C13 C12 -176.9(4) .
N10 C12 C13 N12 120.2(3) .
N13 C12 C13 N12 2.6(4) .
C24 C12 C13 N12 -119.2(4) .
N10 C12 C13 N1 2.3(4) .
N13 C12 C13 N1 -115.4(3) .
C24 C12 C13 N1 122.9(4) .
N10 C12 C13 C27 -118.7(4) .
N13 C12 C13 C27 123.7(4) .
C24 C12 C13 C27 1.9(5) .
C5 N2 C14 N11 113.1(4) .
C47 N2 C14 N11 -73.7(5) .
C5 N2 C14 C28 -118.3(4) .
C47 N2 C14 C28 54.8(5) .
C5 N2 C14 C15 3.0(4) .
C47 N2 C14 C15 176.1(4) .
C16 N11 C14 N2 -114.1(4) .
C48 N11 C14 N2 73.3(5) .
C16 N11 C14 C28 117.0(4) .
C48 N11 C14 C28 -55.6(5) .
C16 N11 C14 C15 -4.2(4) .
C48 N11 C14 C15 -176.8(4) .
C16 N20 C15 N3 115.0(4) .
C46 N20 C15 N3 -70.2(5) .
C16 N20 C15 C31 -117.5(4) .
C46 N20 C15 C31 57.3(5) .
C16 N20 C15 C14 3.6(4) .
C46 N20 C15 C14 178.4(4) .
C5 N3 C15 N20 -114.2(4) .
C45 N3 C15 N20 79.7(5) .
C5 N3 C15 C31 118.5(4) .
C45 N3 C15 C31 -47.6(5) .
C5 N3 C15 C14 -3.0(4) .
C45 N3 C15 C14 -169.0(4) .
N2 C14 C15 N20 118.1(3) .
N11 C14 C15 N20 0.4(4) .
C28 C14 C15 N20 -120.4(4) .
N2 C14 C15 N3 0.0(4) .
N11 C14 C15 N3 -117.7(3) .
C28 C14 C15 N3 121.5(4) .
N2 C14 C15 C31 -121.2(4) .
N11 C14 C15 C31 121.0(4) .
C28 C14 C15 C31 0.2(5) .
C46 N20 C16 O8 -3.9(7) .
C15 N20 C16 O8 171.1(4) .
C46 N20 C16 N11 178.6(3) .
C15 N20 C16 N11 -6.4(5) .
C48 N11 C16 O8 2.1(6) .
C14 N11 C16 O8 -170.8(4) .
C48 N11 C16 N20 179.6(3) .
C14 N11 C16 N20 6.7(5) .
Ba1 O7 C17 N18 -35.9(8) 7_755
Ba1 O7 C17 N19 143.7(4) 7_755
C44 N18 C17 O7 -1.4(6) .
C7 N18 C17 O7 -179.2(4) .
C44 N18 C17 N19 179.0(4) .
C7 N18 C17 N19 1.1(5) .
C46 N19 C17 O7 -9.1(6) .
C6 N19 C17 O7 -176.5(4) .
C46 N19 C17 N18 170.6(4) .
C6 N19 C17 N18 3.2(5) .
Ba1 O6 C18 N17 -7.5(8) 7_755
Ba1 O6 C18 N16 173.8(3) 7_755
C44 N17 C18 O6 3.9(6) .
C8 N17 C18 O6 -171.3(4) .
C44 N17 C18 N16 -177.3(3) .
C8 N17 C18 N16 7.6(5) .
C42 N16 C18 O6 2.0(6) .
C9 N16 C18 O6 169.5(4) .
C42 N16 C18 N17 -176.9(3) .
C9 N16 C18 N17 -9.4(5) .
C50 N14 C19 O10 -1.4(7) .
C11 N14 C19 O10 176.7(4) .
C50 N14 C19 N15 179.3(4) .
C11 N14 C19 N15 -2.6(5) .
C42 N15 C19 O10 -2.0(7) .
C10 N15 C19 O10 -175.6(4) .
C42 N15 C19 N14 177.3(4) .
C10 N15 C19 N14 3.7(5) .
C48 N12 C20 O9 -3.8(7) .
C13 N12 C20 O9 174.7(4) .
C48 N12 C20 N13 179.1(4) .
C13 N12 C20 N13 -2.4(5) .
C50 N13 C20 O9 -1.6(7) .
C12 N13 C20 O9 -172.8(4) .
C50 N13 C20 N12 175.6(4) .
C12 N13 C20 N12 4.4(5) .
C40 C21 C22 C23 2.7(6) .
N14 C11 C23 C22 61.8(5) .
N9 C11 C23 C22 -169.4(4) .
C10 C11 C23 C22 -53.7(5) .
C21 C22 C23 C11 51.0(6) .
N10 C12 C24 C25 62.8(5) .
N13 C12 C24 C25 -167.6(4) .
C13 C12 C24 C25 -52.1(5) .
C12 C24 C25 C26 48.8(6) .
C24 C25 C26 C27 4.9(6) .
C25 C26 C27 C13 -55.1(5) .
N12 C13 C27 C26 166.1(4) .
N1 C13 C27 C26 -64.2(5) .
C12 C13 C27 C26 50.9(5) .
N2 C14 C28 C29 167.3(4) .
N11 C14 C28 C29 -63.6(5) .
C15 C14 C28 C29 51.9(5) .
C14 C28 C29 C30 -53.8(6) .
C28 C29 C30 C31 2.4(6) .
C29 C30 C31 C15 50.5(6) .
N20 C15 C31 C30 63.7(5) .
N3 C15 C31 C30 -168.3(4) .
C14 C15 C31 C30 -52.0(5) .
N4 C6 C32 C33 165.7(4) .
N19 C6 C32 C33 -65.4(5) .
C7 C6 C32 C33 50.1(5) .
C6 C32 C33 C34 -57.8(5) .
C32 C33 C34 C35 8.5(6) .
C33 C34 C35 C7 47.1(5) .
N5 C7 C35 C34 -170.6(3) .
N18 C7 C35 C34 60.3(5) .
C6 C7 C35 C34 -54.3(5) .
N17 C8 C36 C37 -166.5(4) .
N6 C8 C36 C37 65.0(5) .
C9 C8 C36 C37 -50.5(5) .
C8 C36 C37 C38 53.0(6) .
C36 C37 C38 C39 -2.1(6) .
N7 C9 C39 C38 -61.7(5) .
N16 C9 C39 C38 169.5(4) .
C8 C9 C39 C38 53.3(5) .
C37 C38 C39 C9 -51.4(5) .
C22 C21 C40 C10 -54.1(6) .
N8 C10 C40 C21 165.6(4) .
N15 C10 C40 C21 -64.0(5) .
C11 C10 C40 C21 50.4(5) .
C3 N8 C41 N7 -94.7(5) .
C10 N8 C41 N7 87.2(5) .
C2 N7 C41 N8 99.5(5) .
C9 N7 C41 N8 -88.9(5) .
C18 N16 C42 N15 -106.2(4) .
C9 N16 C42 N15 87.9(5) .
C19 N15 C42 N16 99.9(5) .
C10 N15 C42 N16 -87.4(5) .
C1 N5 C43 N6 97.0(5) .
C7 N5 C43 N6 -88.7(5) .
C2 N6 C43 N5 -99.4(4) .
C8 N6 C43 N5 89.8(5) .
C18 N17 C44 N18 95.2(4) .
C8 N17 C44 N18 -90.2(5) .
C17 N18 C44 N17 -86.2(5) .
C7 N18 C44 N17 91.4(5) .
C1 N4 C45 N3 -89.1(5) .
C6 N4 C45 N3 82.0(5) .
C5 N3 C45 N4 102.2(4) .
C15 N3 C45 N4 -93.2(5) .
C16 N20 C46 N19 -102.9(4) .
C15 N20 C46 N19 82.8(5) .
C17 N19 C46 N20 101.2(4) .
C6 N19 C46 N20 -93.3(5) .
C5 N2 C47 N1 -97.9(5) .
C14 N2 C47 N1 89.5(5) .
C4 N1 C47 N2 96.5(5) .
C13 N1 C47 N2 -89.3(5) .
C16 N11 C48 N12 99.9(4) .
C14 N11 C48 N12 -88.1(5) .
C20 N12 C48 N11 -94.3(5) .
C13 N12 C48 N11 87.4(5) .
C4 N10 C49 N9 -91.7(5) .
C12 N10 C49 N9 86.1(5) .
C3 N9 C49 N10 98.5(5) .
C11 N9 C49 N10 -92.6(5) .
C20 N13 C50 N14 98.3(5) .
C12 N13 C50 N14 -91.6(5) .
C19 N14 C50 N13 -94.6(5) .
C11 N14 C50 N13 87.5(5) .
